data_7100812
loop_
_publ_author_name
'Kuan-Jiuh Lin'
'Lu-Lin Li'
'Hung-Duen Yang'

_publ_section_title
;
A Coordination pi-pi Framework Exhibiting Spontaneous
Magnetization
;
_journal_name_full 'Chemical Communications'
_journal_paper_doi 10.1039/b515681e
_journal_year 2006
_chemical_formula_sum 'C28 H16 Fe2 N4 O8'
_chemical_formula_weight 648.15
_space_group_IT_number 4
_symmetry_cell_setting monoclinic
_symmetry_space_group_name_Hall 'P 2yb'
_symmetry_space_group_name_H-M 'P 1 21 1'
_cell_angle_alpha 90.00
_cell_angle_beta 94.310(2)
_cell_angle_gamma 90.00
_cell_formula_units_Z 2
_cell_length_a 9.2288(8)
_cell_length_b 13.5778(12)
_cell_length_c 10.2001(9)
_cell_measurement_temperature 293(2)
_cell_volume 1274.53(19)
_diffrn_ambient_temperature 293(2)
_exptl_crystal_density_diffrn 1.689
_cod_depositor_comments
;
The following automatic conversions were performed:
'_symmetry_cell_setting' value 'Monoclinic' changed to 'monoclinic'
according to '/home/saulius/struct/CIF-dictionaries/cif_core.dic'
dictionary named 'cif_core.dic' version 2.4.1 from 2010-06-29.

Automatic conversion script
Id: cif_fix_enum 1527 2010-12-29 10:47:43Z saulius 
;
_cod_original_sg_symbol_H-M 'P 21'
_cod_database_code 7100812

loop_
_symmetry_equiv_pos_as_xyz
'x, y, z'
'-x, y+1/2, -z'

loop_
_atom_site_label
_atom_site_type_symbol
_atom_site_fract_x
_atom_site_fract_y
_atom_site_fract_z
_atom_site_U_iso_or_equiv
_atom_site_adp_type
_atom_site_occupancy
_atom_site_symmetry_multiplicity
_atom_site_calc_flag
_atom_site_refinement_flags
_atom_site_disorder_assembly
_atom_site_disorder_group
Fe1 Fe 0.13560(12) 0.96779(9) 0.39790(11) 0.0362(3) Uani 1 1 d . . .
Fe2 Fe 0.61045(12) 0.98127(9) 0.10076(11) 0.0355(3) Uani 1 1 d . . .
O1 O 0.2314(8) 1.0586(5) 0.2528(7) 0.051(2) Uani 1 1 d . . .
O2 O 0.3208(6) 0.8871(4) 0.3582(6) 0.0375(14) Uani 1 1 d . . .
O3 O 0.4978(7) 0.8827(5) 0.2224(7) 0.0418(17) Uani 1 1 d . . .
O4 O 0.4204(7) 1.0624(4) 0.1313(6) 0.0407(15) Uani 1 1 d . . .
O5 O 0.8015(6) 0.8947(4) 0.1293(6) 0.0394(15) Uani 1 1 d . . .
O6 O -0.0574(6) 1.0524(4) 0.3767(6) 0.0397(15) Uani 1 1 d . . .
O7 O 0.7283(8) 1.0579(5) 0.2581(7) 0.0457(18) Uani 1 1 d . . .
O8 O 0.0051(7) 0.8825(5) 0.2602(7) 0.0421(17) Uani 1 1 d . . .
N1 N 0.0621(9) 0.8919(6) 0.5695(8) 0.041(2) Uani 1 1 d . . .
N2 N 0.2246(8) 1.0548(5) 0.5593(7) 0.0375(18) Uani 1 1 d . . .
N3 N 0.7014(8) 1.0762(5) -0.0442(7) 0.0368(18) Uani 1 1 d . . .
N4 N 0.5436(9) 0.9115(6) -0.0853(8) 0.043(2) Uani 1 1 d . . .
C1 C 0.3123(11) 1.1323(7) 0.5575(10) 0.050(3) Uani 1 1 d . . .
H1 H 0.3473 1.1501 0.4777 0.060 Uiso 1 1 calc . . .
C2 C 0.3548(13) 1.1885(7) 0.6677(12) 0.064(3) Uani 1 1 d . . .
H2 H 0.4199 1.2403 0.6619 0.077 Uiso 1 1 calc . . .
C3 C 0.2990(14) 1.1662(9) 0.7860(13) 0.063(3) Uani 1 1 d . . .
H3 H 0.3194 1.2056 0.8596 0.076 Uiso 1 1 calc . . .
C4 C 0.2123(12) 1.0840(7) 0.7922(10) 0.051(3) Uani 1 1 d . . .
C5 C 0.1559(14) 1.0544(10) 0.9109(11) 0.066(3) Uani 1 1 d . . .
H5 H 0.1788 1.0906 0.9871 0.079 Uiso 1 1 calc . . .
C6 C 0.0690(13) 0.9740(13) 0.9161(9) 0.072(3) Uani 1 1 d . . .
H6 H 0.0332 0.9562 0.9956 0.086 Uiso 1 1 calc . . .
C7 C 0.0323(12) 0.9175(8) 0.8040(11) 0.055(3) Uani 1 1 d . . .
C8 C -0.0519(12) 0.8307(10) 0.8014(12) 0.067(3) Uani 1 1 d . . .
H8 H -0.0897 0.8096 0.8786 0.080 Uiso 1 1 calc . . .
C9 C -0.0788(14) 0.7785(9) 0.6935(16) 0.075(4) Uani 1 1 d . . .
H9 H -0.1367 0.7225 0.6935 0.090 Uiso 1 1 calc . . .
C10 C -0.0168(10) 0.8103(7) 0.5768(10) 0.055(3) Uani 1 1 d . . .
H10 H -0.0324 0.7719 0.5016 0.066 Uiso 1 1 calc . . .
C11 C 0.0860(9) 0.9426(7) 0.6833(8) 0.038(2) Uani 1 1 d . . .
C12 C 0.1768(10) 1.0310(7) 0.6785(9) 0.038(2) Uani 1 1 d . . .
C13 C 0.7824(12) 1.1558(7) -0.0201(9) 0.048(3) Uani 1 1 d . . .
H13 H 0.8010 1.1765 0.0664 0.057 Uiso 1 1 calc . . .
C14 C 0.8406(11) 1.2095(7) -0.1206(11) 0.055(3) Uani 1 1 d . . .
H14 H 0.8982 1.2645 -0.1007 0.066 Uiso 1 1 calc . . .
C15 C 0.8126(13) 1.1811(8) -0.2468(13) 0.054(3) Uani 1 1 d . . .
H15 H 0.8468 1.2184 -0.3145 0.064 Uiso 1 1 calc . . .
C16 C 0.7312(10) 1.0944(7) -0.2761(9) 0.043(2) Uani 1 1 d . . .
C17 C 0.7005(12) 1.0582(9) -0.4043(10) 0.055(3) Uani 1 1 d . . .
H17 H 0.7373 1.0909 -0.4747 0.066 Uiso 1 1 calc . . .
C18 C 0.6185(9) 0.9767(11) -0.4271(8) 0.053(2) Uani 1 1 d . . .
H18 H 0.5987 0.9549 -0.5130 0.063 Uiso 1 1 calc . . .
C19 C 0.5607(10) 0.9226(7) -0.3200(9) 0.042(2) Uani 1 1 d . . .
C20 C 0.4766(11) 0.8379(8) -0.3392(10) 0.057(3) Uani 1 1 d . . .
H20 H 0.4524 0.8140 -0.4235 0.068 Uiso 1 1 calc . . .
C21 C 0.4301(13) 0.7904(9) -0.2311(12) 0.060(3) Uani 1 1 d . . .
H21 H 0.3747 0.7333 -0.2409 0.072 Uiso 1 1 calc . . .
C22 C 0.4668(11) 0.8286(8) -0.1086(10) 0.053(3) Uani 1 1 d . . .
H22 H 0.4362 0.7945 -0.0365 0.063 Uiso 1 1 calc . . .
C23 C 0.5895(8) 0.9583(7) -0.1926(8) 0.035(2) Uani 1 1 d . . .
C24 C 0.6752(10) 1.0451(7) -0.1680(9) 0.037(2) Uani 1 1 d . . .
C25 C 0.3902(11) 0.9203(7) 0.2690(9) 0.039(3) Uani 1 1 d . . .
C26 C 0.3455(11) 1.0242(6) 0.2129(10) 0.035(2) Uani 1 1 d . . .
C27 C 0.8475(11) 1.0202(6) 0.2913(9) 0.032(2) Uani 1 1 d . . .
C28 C 0.8875(10) 0.9236(7) 0.2212(10) 0.036(2) Uani 1 1 d . . .

loop_
_atom_site_aniso_label
_atom_site_aniso_U_11
_atom_site_aniso_U_22
_atom_site_aniso_U_33
_atom_site_aniso_U_23
_atom_site_aniso_U_13
_atom_site_aniso_U_12
Fe1 0.0351(7) 0.0388(7) 0.0354(7) -0.0056(7) 0.0081(5) -0.0020(7)
Fe2 0.0353(7) 0.0386(7) 0.0337(7) 0.0027(7) 0.0092(5) 0.0003(7)
O1 0.054(5) 0.046(4) 0.058(5) 0.010(4) 0.031(4) 0.007(4)
O2 0.032(3) 0.045(4) 0.037(4) 0.007(3) 0.009(3) 0.000(3)
O3 0.035(4) 0.044(4) 0.048(4) 0.018(3) 0.017(3) 0.009(3)
O4 0.038(4) 0.039(4) 0.046(4) 0.015(3) 0.010(3) 0.007(3)
O5 0.045(4) 0.037(4) 0.036(4) -0.004(3) 0.004(3) -0.003(3)
O6 0.029(3) 0.045(4) 0.045(4) -0.019(3) 0.004(3) 0.001(3)
O7 0.043(4) 0.039(4) 0.055(4) -0.008(4) 0.007(3) 0.010(3)
O8 0.029(4) 0.045(4) 0.051(4) -0.011(3) -0.005(3) 0.010(3)
N1 0.050(5) 0.034(4) 0.041(5) 0.000(4) 0.009(4) -0.008(4)
N2 0.040(5) 0.032(4) 0.040(5) -0.006(3) 0.002(3) -0.005(4)
N3 0.040(5) 0.026(4) 0.046(5) 0.005(3) 0.020(4) -0.002(3)
N4 0.049(5) 0.039(5) 0.041(5) 0.003(4) 0.007(4) -0.007(4)
C1 0.055(7) 0.041(6) 0.054(6) -0.009(5) 0.004(5) -0.020(5)
C2 0.067(8) 0.043(6) 0.079(9) -0.015(6) -0.013(6) -0.019(5)
C3 0.062(8) 0.065(8) 0.061(8) -0.023(6) -0.006(6) 0.014(6)
C4 0.073(7) 0.039(6) 0.039(6) -0.017(5) -0.013(5) 0.014(5)
C5 0.075(9) 0.081(9) 0.041(7) -0.008(7) -0.001(6) 0.030(7)
C6 0.094(8) 0.102(9) 0.021(5) 0.013(8) 0.014(5) 0.039(10)
C7 0.059(7) 0.054(6) 0.052(7) 0.019(6) 0.011(5) 0.007(5)
C8 0.061(8) 0.076(9) 0.067(8) 0.018(7) 0.036(6) 0.009(6)
C9 0.065(9) 0.056(8) 0.108(12) 0.016(8) 0.035(8) -0.017(6)
C10 0.038(6) 0.052(6) 0.074(8) -0.010(6) 0.011(5) -0.009(5)
C11 0.039(5) 0.047(6) 0.028(5) 0.001(4) 0.006(4) 0.006(4)
C12 0.041(6) 0.046(6) 0.028(5) -0.007(4) 0.003(4) 0.011(4)
C13 0.068(7) 0.037(5) 0.040(6) -0.001(4) 0.013(5) -0.009(5)
C14 0.050(6) 0.054(6) 0.062(8) -0.002(5) 0.016(5) -0.009(5)
C15 0.049(7) 0.044(6) 0.068(8) 0.009(5) 0.008(6) 0.000(5)
C16 0.040(6) 0.049(6) 0.042(6) 0.009(5) 0.022(4) -0.004(4)
C17 0.066(8) 0.067(7) 0.034(6) 0.003(5) 0.017(5) -0.004(6)
C18 0.053(5) 0.069(7) 0.036(5) -0.009(6) 0.006(4) -0.005(7)
C19 0.037(5) 0.050(6) 0.039(6) -0.008(5) 0.008(4) -0.004(4)
C20 0.060(7) 0.061(7) 0.050(7) -0.010(5) 0.010(5) -0.011(6)
C21 0.061(7) 0.062(8) 0.058(8) -0.011(6) 0.017(6) -0.019(6)
C22 0.049(6) 0.060(7) 0.050(7) 0.010(5) 0.009(5) -0.009(5)
C23 0.034(5) 0.039(6) 0.033(5) 0.001(4) 0.008(3) 0.005(4)
C24 0.046(6) 0.035(5) 0.032(5) 0.004(4) 0.013(4) 0.003(4)
C25 0.048(7) 0.040(5) 0.031(6) 0.001(4) 0.007(5) -0.001(4)
C26 0.039(6) 0.033(5) 0.035(5) -0.006(4) 0.012(5) 0.000(4)
C27 0.035(5) 0.026(4) 0.035(5) 0.003(4) 0.012(4) -0.008(4)
C28 0.031(5) 0.042(5) 0.037(6) -0.007(4) 0.010(4) -0.001(4)

loop_
_geom_bond_atom_site_label_1
_geom_bond_atom_site_label_2
_geom_bond_distance
_geom_bond_site_symmetry_2
_geom_bond_publ_flag
Fe1 O2 2.095(6) . ?
Fe1 O6 2.117(6) . ?
Fe1 O8 2.124(7) . ?
Fe1 N2 2.140(7) . ?
Fe1 O1 2.165(7) . ?
Fe1 N1 2.183(8) . ?
Fe2 O4 2.114(6) . ?
Fe2 O5 2.121(6) . ?
Fe2 O7 2.139(7) . ?
Fe2 O3 2.146(6) . ?
Fe2 N4 2.168(8) . ?
Fe2 N3 2.177(7) . ?
O1 C26 1.248(11) . ?
O2 C25 1.236(10) . ?
O3 C25 1.243(10) . ?
O4 C26 1.236(10) . ?
O5 C28 1.246(11) . ?
O6 C27 1.267(11) 1_455 ?
O7 C27 1.238(11) . ?
O8 C28 1.257(11) 1_455 ?
N1 C10 1.331(12) . ?
N1 C11 1.353(11) . ?
N2 C1 1.329(11) . ?
N2 C12 1.363(11) . ?
N3 C13 1.326(11) . ?
N3 C24 1.336(11) . ?
N4 C22 1.342(13) . ?
N4 C23 1.360(10) . ?
C1 C2 1.391(14) . ?
C2 C3 1.380(17) . ?
C3 C4 1.377(15) . ?
C4 C12 1.383(12) . ?
C4 C5 1.412(16) . ?
C5 C6 1.358(19) . ?
C6 C7 1.397(16) . ?
C7 C11 1.403(13) . ?
C7 C8 1.411(16) . ?
C8 C9 1.316(16) . ?
C9 C10 1.426(15) . ?
C11 C12 1.466(12) . ?
C13 C14 1.399(13) . ?
C14 C15 1.350(15) . ?
C15 C16 1.416(13) . ?
C16 C17 1.406(13) . ?
C16 C24 1.420(11) . ?
C17 C18 1.351(16) . ?
C18 C19 1.451(14) . ?
C19 C20 1.393(13) . ?
C19 C23 1.394(12) . ?
C20 C21 1.373(14) . ?
C21 C22 1.372(14) . ?
C23 C24 1.431(12) . ?
C25 C26 1.566(10) . ?
C27 O6 1.267(10) 1_655 ?
C27 C28 1.552(10) . ?
C28 O8 1.257(11) 1_655 ?
